data_7038576
loop_
_publ_author_name
'Kitschke, Philipp'
'Walter, Marc'
'R\"uffer, Tobias'
'Lang, Heinrich'
'Kovalenko, Maksym V.'
'Mehring, Michael'

_publ_section_title
;
 From molecular germanates to microporous Ge@C via twin polymerization.
;
_journal_issue 13
_journal_name_full 'Dalton transactions (Cambridge, England : 2003)'
_journal_page_first 5741
_journal_page_last 5751
_journal_paper_doi 10.1039/c6dt00049e
_journal_volume 45
_journal_year 2016
_chemical_formula_moiety '2(C21 H18 Ge O6), C H2 Cl2, 4(C2 H8 N)'
_chemical_formula_sum 'C25.5 H35 Cl Ge N2 O6'
_chemical_formula_weight 573.59
_chemical_name_systematic
;
 ?
;
_space_group_crystal_system monoclinic
_space_group_IT_number 15
_space_group_name_Hall '-I 2ya'
_space_group_name_H-M_alt 'I 1 2/a 1'
_symmetry_space_group_name_Hall '-I 2ya'
_symmetry_space_group_name_H-M 'I 1 2/a 1'
_atom_sites_solution_hydrogens mixed
_audit_creation_method SHELXL-2013
_audit_update_record
;
2016-02-04 deposited with the CCDC.
2016-02-24 downloaded from the CCDC.
;
_cell_angle_alpha 90
_cell_angle_beta 120.32(3)
_cell_angle_gamma 90
_cell_formula_units_Z 16
_cell_length_a 25.226(5)
_cell_length_b 20.080(3)
_cell_length_c 24.170(6)
_cell_measurement_reflns_used 3964
_cell_measurement_temperature 110
_cell_measurement_theta_max 66.5750
_cell_measurement_theta_min 4.1200
_cell_volume 10568(5)
_computing_cell_refinement
;
CrysAlisPro, Agilent Technologies,
Version 1.171.36.28 (release 01-02-2013 CrysAlis171 .NET)
(compiled Feb  1 2013,16:14:44)
;
_computing_data_collection
;
CrysAlisPro, Agilent Technologies,
Version 1.171.36.28 (release 01-02-2013 CrysAlis171 .NET)
(compiled Feb  1 2013,16:14:44)
;
_computing_data_reduction
;
CrysAlisPro, Agilent Technologies,
Version 1.171.36.28 (release 01-02-2013 CrysAlis171 .NET)
(compiled Feb  1 2013,16:14:44)
;
_computing_structure_refinement 'SHELXL-2013 (Sheldrick, 2013)'
_computing_structure_solution 'SHELXS-2013 (Sheldrick, 2013)'
_diffrn_ambient_temperature 110
_diffrn_measured_fraction_theta_full 0.985
_diffrn_measured_fraction_theta_max 0.985
_diffrn_measurement_device_type 'oxford gemini s'
_diffrn_measurement_method '\w scans'
_diffrn_radiation_type CuK\a
_diffrn_radiation_wavelength 1.54184
_diffrn_reflns_av_R_equivalents 0.0404
_diffrn_reflns_av_unetI/netI 0.0628
_diffrn_reflns_Laue_measured_fraction_full 0.985
_diffrn_reflns_Laue_measured_fraction_max 0.985
_diffrn_reflns_limit_h_max 29
_diffrn_reflns_limit_h_min -27
_diffrn_reflns_limit_k_max 19
_diffrn_reflns_limit_k_min -23
_diffrn_reflns_limit_l_max 28
_diffrn_reflns_limit_l_min -24
_diffrn_reflns_number 17583
_diffrn_reflns_point_group_measured_fraction_full 0.985
_diffrn_reflns_point_group_measured_fraction_max 0.985
_diffrn_reflns_theta_full 63.750
_diffrn_reflns_theta_max 63.747
_diffrn_reflns_theta_min 3.054
_exptl_absorpt_coefficient_mu 2.864
_exptl_absorpt_correction_T_max 1.00000
_exptl_absorpt_correction_T_min 0.87637
_exptl_absorpt_correction_type multi-scan
_exptl_absorpt_process_details
;
CrysAlisPro, Agilent Technologies,
Version 1.171.36.28 (release 01-02-2013 CrysAlis171 .NET)
(compiled Feb  1 2013,16:14:44)
Empirical absorption correction using spherical harmonics,
 implemented in SCALE3 ABSPACK scaling algorithm.
;
_exptl_crystal_colour colorless
_exptl_crystal_density_diffrn 1.442
_exptl_crystal_description plate
_exptl_crystal_F_000 4784
_exptl_crystal_size_max 0.1
_exptl_crystal_size_mid 0.04
_exptl_crystal_size_min 0.01
_refine_diff_density_max 0.583
_refine_diff_density_min -0.533
_refine_diff_density_rms 0.068
_refine_ls_extinction_method none
_refine_ls_goodness_of_fit_ref 1.024
_refine_ls_hydrogen_treatment mixed
_refine_ls_matrix_type full
_refine_ls_number_parameters 673
_refine_ls_number_reflns 8596
_refine_ls_number_restraints 8
_refine_ls_restrained_S_all 1.024
_refine_ls_R_factor_all 0.0695
_refine_ls_R_factor_gt 0.0427
_refine_ls_shift/su_max 0.002
_refine_ls_shift/su_mean 0.000
_refine_ls_structure_factor_coef Fsqd
_refine_ls_weighting_details 'w=1/[\s^2^(Fo^2^)+(0.0410P)^2^] where P=(Fo^2^+2Fc^2^)/3'
_refine_ls_weighting_scheme calc
_refine_ls_wR_factor_gt 0.0903
_refine_ls_wR_factor_ref 0.0985
_reflns_Friedel_coverage 0.000
_reflns_number_gt 6286
_reflns_number_total 8596
_reflns_threshold_expression 'I > 2\s(I)'
_cod_data_source_file c6dt00049e2.cif
_cod_data_source_block shelx
_cod_depositor_comments 'Adding full bibliography for 7038574--7038576.cif.'
_cod_original_cell_volume 10568(4)
_cod_original_formula_sum 'C25.50 H35 Cl Ge N2 O6'
_cod_database_code 7038576
_shelx_space_group_comment
;
The symmetry employed for this shelxl refinement is uniquely defined
by the following loop, which should always be used as a source of
symmetry information in preference to the above space-group names.
They are only intended as comments.
;
_shelxl_version_number 2013-4

loop_
_space_group_symop_operation_xyz
'x, y, z'
'-x+1/2, y, -z'
'x+1/2, y+1/2, z+1/2'
'-x+1, y+1/2, -z+1/2'
'-x, -y, -z'
'x-1/2, -y, z'
'-x+1/2, -y+1/2, -z+1/2'
'x, -y+1/2, z+1/2'

loop_
_atom_site_label
_atom_site_type_symbol
_atom_site_fract_x
_atom_site_fract_y
_atom_site_fract_z
_atom_site_U_iso_or_equiv
_atom_site_adp_type
_atom_site_occupancy
_atom_site_site_symmetry_order
_atom_site_calc_flag
_atom_site_refinement_flags_posn
_atom_site_refinement_flags_adp
_atom_site_refinement_flags_occupancy
C1 C 0.10231(16) 0.01610(18) 0.37274(16) 0.0296(9) Uani 1 1 d . . .
H1A H 0.1217 -0.0033 0.3506 0.036 Uiso 1 1 calc R U .
H1B H 0.0658 0.0395 0.3414 0.036 Uiso 1 1 calc R U .
C1C C -0.00336(18) 0.3157(2) 0.42953(19) 0.0452(11) Uani 1 1 d . . .
H1C1 H 0.0149 0.3275 0.4039 0.054 Uiso 1 1 calc R U .
H1C2 H 0.0110 0.2716 0.4471 0.054 Uiso 1 1 calc R U .
C7N C -0.34331(17) -0.06277(17) -0.01859(17) 0.0331(9) Uani 1 1 d . . .
H1N1 H -0.3154 -0.0749 -0.0330 0.050 Uiso 1 1 calc R U .
H1N2 H -0.3848 -0.0666 -0.0535 0.050 Uiso 1 1 calc R U .
H1N3 H -0.3375 -0.0919 0.0155 0.050 Uiso 1 1 calc R U .
C2 C 0.08424(15) -0.03854(18) 0.40255(16) 0.0285(9) Uani 1 1 d . . .
C9N C -0.37262(15) 0.02878(19) 0.02842(17) 0.0324(9) Uani 1 1 d . . .
H2N1 H -0.3631 0.0739 0.0433 0.049 Uiso 1 1 calc R U .
H2N2 H -0.3670 0.0005 0.0630 0.049 Uiso 1 1 calc R U .
H2N3 H -0.4145 0.0262 -0.0058 0.049 Uiso 1 1 calc R U .
C3 C 0.08593(16) -0.10560(19) 0.38954(18) 0.0353(9) Uani 1 1 d . . .
H3 H 0.1000 -0.1183 0.3622 0.042 Uiso 1 1 calc R U .
C3N C -0.10339(18) 0.1364(2) 0.33937(19) 0.0443(11) Uani 1 1 d . . .
H3N1 H -0.0936 0.1785 0.3279 0.066 Uiso 1 1 calc R U .
H3N2 H -0.0917 0.1369 0.3838 0.066 Uiso 1 1 calc R U .
H3N3 H -0.1467 0.1284 0.3136 0.066 Uiso 1 1 calc R U .
C4 C 0.06683(16) -0.1542(2) 0.41685(18) 0.0373(10) Uani 1 1 d . . .
H4 H 0.0678 -0.1989 0.4073 0.045 Uiso 1 1 calc R U .
C4N C -0.08207(17) 0.0161(2) 0.34452(17) 0.0394(10) Uani 1 1 d . . .
H4N1 H -0.0589 -0.0162 0.3363 0.059 Uiso 1 1 calc R U .
H4N2 H -0.1251 0.0062 0.3188 0.059 Uiso 1 1 calc R U .
H4N3 H -0.0701 0.0147 0.3890 0.059 Uiso 1 1 calc R U .
C5 C 0.04651(16) -0.1362(2) 0.45806(18) 0.0369(10) Uani 1 1 d . . .
H5 H 0.0342 -0.1687 0.4766 0.044 Uiso 1 1 calc R U .
C5N C 0.25505(15) 0.23405(18) 0.60841(17) 0.0315(9) Uani 1 1 d . . .
H5N1 H 0.2301 0.2524 0.5663 0.047 Uiso 1 1 calc R U .
H5N2 H 0.2901 0.2621 0.6328 0.047 Uiso 1 1 calc R U .
H5N3 H 0.2314 0.2314 0.6294 0.047 Uiso 1 1 calc R U .
C6 C 0.04446(16) -0.06912(18) 0.47191(17) 0.0321(9) Uani 1 1 d . . .
H6 H 0.0304 -0.0571 0.4994 0.039 Uiso 1 1 calc R U .
C6N C 0.31448(16) 0.1360(2) 0.66716(16) 0.0333(9) Uani 1 1 d . . .
H6N1 H 0.3269 0.0923 0.6621 0.050 Uiso 1 1 calc R U .
H6N2 H 0.2914 0.1328 0.6888 0.050 Uiso 1 1 calc R U .
H6N3 H 0.3502 0.1630 0.6920 0.050 Uiso 1 1 calc R U .
C7 C 0.06325(15) -0.02024(18) 0.44484(16) 0.0269(8) Uani 1 1 d . . .
C1N C 0.24661(17) -0.05249(19) 0.54888(18) 0.0379(10) Uani 1 1 d . . .
H7N1 H 0.2445 -0.0241 0.5796 0.057 Uiso 1 1 calc R U .
H7N2 H 0.2825 -0.0801 0.5702 0.057 Uiso 1 1 calc R U .
H7N3 H 0.2106 -0.0801 0.5285 0.057 Uiso 1 1 calc R U .
C8 C 0.16309(16) 0.06040(18) 0.58726(16) 0.0285(8) Uani 1 1 d . . .
H8A H 0.1975 0.0370 0.6219 0.034 Uiso 1 1 calc R U .
H8B H 0.1282 0.0304 0.5684 0.034 Uiso 1 1 calc R U .
C8N C -0.19360(17) 0.2458(2) 0.02648(19) 0.0422(11) Uani 1 1 d . . .
H8N1 H -0.1584 0.2171 0.0430 0.063 Uiso 1 1 calc R U .
H8N2 H -0.1906 0.2734 0.0604 0.063 Uiso 1 1 calc R U .
H8N3 H -0.1952 0.2735 -0.0067 0.063 Uiso 1 1 calc R U .
C9 C 0.14781(15) 0.12017(18) 0.61354(16) 0.0272(8) Uani 1 1 d . . .
C10 C 0.17334(16) 0.1294(2) 0.67921(17) 0.0323(9) Uani 1 1 d . . .
H10 H 0.2006 0.0979 0.7074 0.039 Uiso 1 1 calc R U .
C11 C 0.15894(17) 0.1847(2) 0.70343(17) 0.0371(10) Uani 1 1 d . . .
H11 H 0.1762 0.1901 0.7474 0.045 Uiso 1 1 calc R U .
C12 C 0.11893(18) 0.2312(2) 0.66179(18) 0.0384(10) Uani 1 1 d . . .
H12 H 0.1085 0.2680 0.6778 0.046 Uiso 1 1 calc R U .
C13 C 0.09376(16) 0.22414(19) 0.59603(17) 0.0316(9) Uani 1 1 d . . .
H13 H 0.0674 0.2567 0.5685 0.038 Uiso 1 1 calc R U .
C14 C 0.10758(15) 0.16849(18) 0.57068(16) 0.0247(8) Uani 1 1 d . . .
C15 C 0.13585(15) 0.24592(17) 0.44660(15) 0.0254(8) Uani 1 1 d . . .
H15A H 0.1671 0.2798 0.4579 0.030 Uiso 1 1 calc R U .
H15B H 0.1131 0.2566 0.4680 0.030 Uiso 1 1 calc R U .
C16 C 0.09259(14) 0.24626(17) 0.37479(16) 0.0239(8) Uani 1 1 d . . .
C17 C 0.09420(15) 0.29422(18) 0.33516(16) 0.0271(8) Uani 1 1 d . . .
H17 H 0.1205 0.3303 0.3533 0.033 Uiso 1 1 calc R U .
C18 C 0.05792(15) 0.29058(19) 0.26921(17) 0.0304(9) Uani 1 1 d . . .
H18 H 0.0595 0.3237 0.2431 0.037 Uiso 1 1 calc R U .
C19 C 0.01939(16) 0.23663(19) 0.24316(17) 0.0322(9) Uani 1 1 d . . .
H19 H -0.0046 0.2328 0.1988 0.039 Uiso 1 1 calc R U .
C20 C 0.01559(15) 0.18813(18) 0.28147(16) 0.0287(8) Uani 1 1 d . . .
H20 H -0.0111 0.1524 0.2628 0.034 Uiso 1 1 calc R U .
C21 C 0.05177(14) 0.19252(18) 0.34830(15) 0.0244(8) Uani 1 1 d . . .
C22 C -0.20443(15) -0.05668(18) 0.13767(16) 0.0280(8) Uani 1 1 d . . .
H22A H -0.1629 -0.0619 0.1735 0.034 Uiso 1 1 calc R U .
H22B H -0.2150 -0.0966 0.1116 0.034 Uiso 1 1 calc R U .
C23 C -0.24771(15) -0.04879(19) 0.16255(16) 0.0278(8) Uani 1 1 d . . .
C24 C -0.29114(16) -0.0963(2) 0.15448(17) 0.0333(9) Uani 1 1 d . . .
H24 H -0.2938 -0.1357 0.1330 0.040 Uiso 1 1 calc R U .
C25 C -0.33071(18) -0.0861(2) 0.17800(18) 0.0421(10) Uani 1 1 d . . .
H25 H -0.3596 -0.1184 0.1721 0.051 Uiso 1 1 calc R U .
C26 C -0.32694(17) -0.0278(2) 0.21021(18) 0.0392(10) Uani 1 1 d . . .
H26 H -0.3528 -0.0210 0.2267 0.047 Uiso 1 1 calc R U .
C27 C -0.28437(16) 0.0209(2) 0.21795(17) 0.0356(9) Uani 1 1 d . . .
H27 H -0.2826 0.0605 0.2387 0.043 Uiso 1 1 calc R U .
C28 C -0.24430(15) 0.01073(19) 0.19480(16) 0.0292(9) Uani 1 1 d . . .
C29 C -0.27952(15) 0.16128(19) 0.11542(18) 0.0341(9) Uani 1 1 d . . .
H29A H -0.2836 0.1361 0.1473 0.041 Uiso 1 1 calc R U .
H29B H -0.3203 0.1748 0.0823 0.041 Uiso 1 1 calc R U .
C30 C -0.24130(15) 0.22253(18) 0.14649(16) 0.0293(9) Uani 1 1 d . . .
C31 C -0.26975(17) 0.28398(19) 0.13896(17) 0.0340(9) Uani 1 1 d . . .
H31 H -0.3123 0.2867 0.1146 0.041 Uiso 1 1 calc R U .
C32 C -0.23623(17) 0.3408(2) 0.16679(18) 0.0362(9) Uani 1 1 d . . .
H32 H -0.2557 0.3815 0.1620 0.043 Uiso 1 1 calc R U .
C33 C -0.17255(17) 0.3359(2) 0.20227(18) 0.0358(9) Uani 1 1 d . . .
H33 H -0.1493 0.3739 0.2215 0.043 Uiso 1 1 calc R U .
C34 C -0.14352(16) 0.27609(19) 0.20940(17) 0.0322(9) Uani 1 1 d . . .
H34 H -0.1008 0.2743 0.2327 0.039 Uiso 1 1 calc R U .
C35 C -0.17703(15) 0.21758(19) 0.18215(16) 0.0289(9) Uani 1 1 d . . .
C36 C -0.08615(15) 0.11622(19) 0.11522(16) 0.0311(9) Uani 1 1 d . . .
H36A H -0.0747 0.1505 0.1476 0.037 Uiso 1 1 calc R U .
H36B H -0.0780 0.1331 0.0826 0.037 Uiso 1 1 calc R U .
C37 C -0.04825(15) 0.05495(19) 0.14519(16) 0.0288(9) Uani 1 1 d . . .
C38 C -0.00432(16) 0.0308(2) 0.13126(18) 0.0362(10) Uani 1 1 d . . .
H38 H 0.0042 0.0547 0.1037 0.043 Uiso 1 1 calc R U .
C39 C 0.02681(16) -0.0285(2) 0.15790(19) 0.0410(11) Uani 1 1 d . . .
H39 H 0.0555 -0.0446 0.1478 0.049 Uiso 1 1 calc R U .
C40 C 0.01449(16) -0.0630(2) 0.19959(18) 0.0388(10) Uani 1 1 d . . .
H40 H 0.0348 -0.1028 0.2172 0.047 Uiso 1 1 calc R U .
C41 C -0.02783(15) -0.03906(19) 0.21581(17) 0.0331(9) Uani 1 1 d . . .
H41 H -0.0351 -0.0624 0.2446 0.040 Uiso 1 1 calc R U .
C42 C -0.05919(15) 0.02001(18) 0.18865(16) 0.0282(9) Uani 1 1 d . . .
O1 O 0.14376(9) 0.06246(11) 0.41977(10) 0.0239(5) Uani 1 1 d . . .
O2 O 0.05647(10) 0.04470(12) 0.45513(11) 0.0255(5) Uani 1 1 d . . .
O3 O 0.17839(9) 0.07888(12) 0.53984(10) 0.0244(5) Uani 1 1 d . . .
O4 O 0.08060(10) 0.16287(11) 0.50639(10) 0.0244(5) Uani 1 1 d . . .
O5 O 0.16447(9) 0.18284(11) 0.46789(10) 0.0232(5) Uani 1 1 d . . .
O6 O 0.04564(9) 0.14611(12) 0.38528(10) 0.0244(5) Uani 1 1 d . . .
O7 O -0.20664(10) -0.00077(11) 0.10028(10) 0.0250(5) Uani 1 1 d . . .
O8 O -0.20201(10) 0.05760(12) 0.20499(11) 0.0291(6) Uani 1 1 d . . .
O9 O -0.25323(10) 0.11943(12) 0.08760(11) 0.0300(6) Uani 1 1 d . . .
O10 O -0.14583(10) 0.16036(12) 0.19160(11) 0.0304(6) Uani 1 1 d . . .
O11 O -0.15037(10) 0.10175(12) 0.08688(10) 0.0271(6) Uani 1 1 d . . .
O12 O -0.09985(9) 0.04339(12) 0.20509(10) 0.0258(6) Uani 1 1 d . . .
Ge1 Ge 0.11251(2) 0.11230(2) 0.46331(2) 0.02256(11) Uani 1 1 d . . .
Ge2 Ge -0.17754(2) 0.08051(2) 0.14461(2) 0.02541(11) Uani 1 1 d . . .
Cl1 Cl -0.08379(5) 0.31462(6) 0.38068(6) 0.0637(4) Uani 1 1 d . . .
Cl2 Cl 0.02018(6) 0.37334(6) 0.49270(5) 0.0620(3) Uani 1 1 d . . .
N4 N -0.33134(13) 0.00674(16) 0.00484(14) 0.0288(7) Uani 1 1 d D . .
N2 N -0.07000(13) 0.08327(17) 0.32830(14) 0.0306(7) Uani 1 1 d D . .
N3 N 0.27576(13) 0.16668(16) 0.60326(13) 0.0265(7) Uani 1 1 d D . .
N1 N 0.2500 -0.0112(2) 0.5000 0.0316(11) Uani 1 2 d DS T P
N5 N -0.2500 0.2051(2) 0.0000 0.0339(11) Uani 1 2 d DS T P
H9N H -0.2911(9) 0.0099(17) 0.0362(13) 0.028(10) Uiso 1 1 d D . .
H10N H -0.3327(19) 0.0346(18) -0.0256(16) 0.054(14) Uiso 1 1 d D . .
H3N H -0.0820(15) 0.0812(18) 0.2867(10) 0.028(10) Uiso 1 1 d D . .
H4N H -0.0287(9) 0.0935(19) 0.3509(16) 0.044(12) Uiso 1 1 d D . .
H5N H 0.2433(11) 0.1386(13) 0.5808(13) 0.012(8) Uiso 1 1 d D . .
H6N H 0.2971(14) 0.1704(18) 0.5817(15) 0.032(11) Uiso 1 1 d D . .
H1N H 0.2850(13) 0.0128(19) 0.521(2) 0.068(16) Uiso 1 1 d D . .
H8N H -0.2514(16) 0.1753(14) -0.0289(13) 0.029(10) Uiso 1 1 d D . .

loop_
_atom_site_aniso_label
_atom_site_aniso_U_11
_atom_site_aniso_U_22
_atom_site_aniso_U_33
_atom_site_aniso_U_23
_atom_site_aniso_U_13
_atom_site_aniso_U_12
C1 0.0268(19) 0.032(2) 0.0215(18) -0.0070(17) 0.0064(15) -0.0035(17)
C1C 0.039(2) 0.054(3) 0.046(3) -0.001(2) 0.024(2) 0.004(2)
C7N 0.037(2) 0.027(2) 0.0234(19) -0.0025(17) 0.0065(16) -0.0036(17)
C2 0.0215(18) 0.031(2) 0.0178(17) -0.0031(16) -0.0014(14) -0.0024(16)
C9N 0.0227(19) 0.035(2) 0.028(2) 0.0002(17) 0.0040(16) -0.0020(17)
C3 0.028(2) 0.034(2) 0.029(2) -0.0088(18) 0.0036(16) -0.0032(17)
C3N 0.042(2) 0.051(3) 0.031(2) -0.008(2) 0.0118(19) 0.002(2)
C4 0.035(2) 0.024(2) 0.035(2) -0.0069(18) 0.0048(18) -0.0019(18)
C4N 0.033(2) 0.047(3) 0.0227(19) 0.0042(19) 0.0029(17) -0.0101(19)
C5 0.031(2) 0.034(2) 0.028(2) 0.0031(18) 0.0018(17) -0.0073(18)
C5N 0.0242(19) 0.033(2) 0.030(2) -0.0089(17) 0.0078(16) -0.0030(17)
C6 0.0287(19) 0.031(2) 0.0230(19) 0.0000(17) 0.0030(16) -0.0029(17)
C6N 0.032(2) 0.042(2) 0.0194(18) 0.0011(18) 0.0085(16) 0.0017(18)
C7 0.0198(18) 0.024(2) 0.0208(18) -0.0022(16) -0.0017(14) -0.0047(15)
C1N 0.040(2) 0.031(2) 0.035(2) 0.0042(19) 0.0129(18) 0.0026(19)
C8 0.032(2) 0.029(2) 0.0188(18) 0.0028(16) 0.0088(15) -0.0003(17)
C8N 0.042(2) 0.031(2) 0.034(2) 0.0004(19) 0.0051(19) -0.0044(19)
C9 0.0277(18) 0.030(2) 0.0204(17) -0.0046(16) 0.0092(15) -0.0111(16)
C10 0.028(2) 0.041(2) 0.0238(19) 0.0025(18) 0.0099(16) -0.0049(17)
C11 0.041(2) 0.048(3) 0.0193(19) -0.0083(19) 0.0129(17) -0.008(2)
C12 0.045(2) 0.040(2) 0.033(2) -0.011(2) 0.0215(19) -0.008(2)
C13 0.031(2) 0.034(2) 0.029(2) -0.0019(18) 0.0143(17) -0.0018(17)
C14 0.0238(18) 0.028(2) 0.0216(18) -0.0026(16) 0.0106(15) -0.0087(16)
C15 0.0254(19) 0.025(2) 0.0218(18) -0.0026(15) 0.0086(15) -0.0042(16)
C16 0.0195(17) 0.0225(19) 0.0223(18) -0.0014(16) 0.0050(14) 0.0038(15)
C17 0.0221(18) 0.022(2) 0.0290(19) 0.0008(16) 0.0067(15) -0.0012(15)
C18 0.0294(19) 0.031(2) 0.0249(19) 0.0064(17) 0.0096(16) 0.0011(17)
C19 0.029(2) 0.038(2) 0.0185(18) 0.0007(17) 0.0039(15) 0.0021(18)
C20 0.0249(19) 0.030(2) 0.0219(18) -0.0027(17) 0.0046(15) -0.0062(16)
C21 0.0185(17) 0.027(2) 0.0192(17) 0.0008(16) 0.0035(14) 0.0025(15)
C22 0.0275(19) 0.024(2) 0.0213(18) -0.0003(16) 0.0038(15) 0.0027(16)
C23 0.0238(18) 0.031(2) 0.0191(18) 0.0077(16) 0.0041(15) 0.0031(16)
C24 0.032(2) 0.034(2) 0.0225(19) 0.0068(17) 0.0052(16) 0.0034(17)
C25 0.035(2) 0.048(3) 0.032(2) 0.012(2) 0.0082(18) -0.002(2)
C26 0.032(2) 0.052(3) 0.029(2) 0.013(2) 0.0114(17) 0.011(2)
C27 0.033(2) 0.041(2) 0.027(2) 0.0004(18) 0.0105(17) 0.0087(19)
C28 0.0243(19) 0.033(2) 0.0179(18) 0.0041(16) 0.0016(15) 0.0045(17)
C29 0.0198(18) 0.033(2) 0.034(2) -0.0031(18) 0.0023(16) 0.0049(16)
C30 0.0242(19) 0.028(2) 0.0264(19) -0.0054(17) 0.0057(15) -0.0008(16)
C31 0.027(2) 0.035(2) 0.031(2) -0.0060(18) 0.0074(16) 0.0024(17)
C32 0.037(2) 0.030(2) 0.037(2) -0.0014(18) 0.0152(18) 0.0065(18)
C33 0.038(2) 0.031(2) 0.035(2) -0.0079(18) 0.0162(18) -0.0065(18)
C34 0.0271(19) 0.032(2) 0.031(2) -0.0064(18) 0.0094(16) -0.0009(17)
C35 0.0273(19) 0.031(2) 0.0216(18) -0.0020(16) 0.0074(15) 0.0016(17)
C36 0.0267(19) 0.034(2) 0.0211(18) -0.0023(17) 0.0039(15) -0.0060(17)
C37 0.0182(17) 0.033(2) 0.0218(18) -0.0037(17) 0.0001(14) -0.0040(16)
C38 0.025(2) 0.048(3) 0.027(2) -0.0052(19) 0.0069(16) -0.0051(19)
C39 0.0189(19) 0.059(3) 0.037(2) -0.014(2) 0.0078(17) 0.0001(19)
C40 0.0249(19) 0.036(2) 0.034(2) -0.0111(19) -0.0007(17) 0.0057(18)
C41 0.0265(19) 0.037(2) 0.0236(19) -0.0017(17) 0.0041(16) 0.0034(17)
C42 0.0189(18) 0.033(2) 0.0188(18) -0.0079(17) -0.0010(14) -0.0019(16)
O1 0.0231(12) 0.0267(14) 0.0168(11) -0.0065(10) 0.0063(10) -0.0036(10)
O2 0.0217(12) 0.0264(14) 0.0242(12) -0.0021(11) 0.0085(10) -0.0065(10)
O3 0.0212(12) 0.0295(14) 0.0153(11) 0.0004(10) 0.0040(9) -0.0001(10)
O4 0.0234(12) 0.0280(14) 0.0166(11) -0.0023(10) 0.0062(10) -0.0017(10)
O5 0.0192(11) 0.0238(13) 0.0192(12) -0.0004(10) 0.0042(10) -0.0028(10)
O6 0.0172(11) 0.0278(14) 0.0171(12) 0.0023(11) 0.0005(9) -0.0057(10)
O7 0.0248(12) 0.0254(14) 0.0157(12) 0.0004(10) 0.0035(10) 0.0014(10)
O8 0.0258(13) 0.0356(15) 0.0194(12) -0.0046(11) 0.0066(10) 0.0016(12)
O9 0.0194(12) 0.0280(14) 0.0233(13) -0.0047(11) -0.0036(10) 0.0023(11)
O10 0.0231(13) 0.0281(14) 0.0236(13) -0.0065(11) -0.0002(10) 0.0032(11)
O11 0.0218(12) 0.0305(14) 0.0189(12) 0.0011(11) 0.0028(10) -0.0024(10)
O12 0.0184(12) 0.0298(14) 0.0158(11) -0.0013(10) -0.0013(9) 0.0056(10)
Ge1 0.0198(2) 0.0253(2) 0.01535(19) -0.00107(17) 0.00354(15) -0.00257(17)
Ge2 0.0208(2) 0.0254(2) 0.0175(2) -0.00246(18) 0.00052(16) 0.00178(18)
Cl1 0.0366(6) 0.0592(8) 0.0754(8) -0.0079(7) 0.0135(6) -0.0047(5)
Cl2 0.0716(8) 0.0488(7) 0.0444(6) -0.0013(6) 0.0136(6) -0.0045(6)
N4 0.0223(16) 0.0313(19) 0.0207(16) 0.0022(14) 0.0020(14) -0.0033(14)
N2 0.0251(16) 0.043(2) 0.0156(15) -0.0021(15) 0.0042(13) -0.0091(15)
N3 0.0223(16) 0.0319(18) 0.0194(15) -0.0032(14) 0.0062(13) -0.0055(14)
N1 0.026(3) 0.028(3) 0.028(2) 0.000 0.005(2) 0.000
N5 0.037(3) 0.022(3) 0.025(2) 0.000 0.003(2) 0.000

loop_
_atom_type_symbol
_atom_type_description
_atom_type_scat_dispersion_real
_atom_type_scat_dispersion_imag
_atom_type_scat_source
C C 0.0181 0.0091 'International Tables Vol C Tables 4.2.6.8 and 6.1.1.4'
O O 0.0492 0.0322 'International Tables Vol C Tables 4.2.6.8 and 6.1.1.4'
Ge Ge -1.0885 0.8855 'International Tables Vol C Tables 4.2.6.8 and 6.1.1.4'
Cl Cl 0.3639 0.7018 'International Tables Vol C Tables 4.2.6.8 and 6.1.1.4'
N N 0.0311 0.0180 'International Tables Vol C Tables 4.2.6.8 and 6.1.1.4'
H H 0.0000 0.0000 'International Tables Vol C Tables 4.2.6.8 and 6.1.1.4'

loop_
_geom_angle_atom_site_label_1
_geom_angle_atom_site_label_2
_geom_angle_atom_site_label_3
_geom_angle
_geom_angle_site_symmetry_1
_geom_angle_site_symmetry_3
O1 C1 C2 111.7(3) . .
O1 C1 H1A 109.3 . .
C2 C1 H1A 109.3 . .
O1 C1 H1B 109.3 . .
C2 C1 H1B 109.3 . .
H1A C1 H1B 107.9 . .
Cl1 C1C Cl2 111.1(2) . .
Cl1 C1C H1C1 109.4 . .
Cl2 C1C H1C1 109.4 . .
Cl1 C1C H1C2 109.4 . .
Cl2 C1C H1C2 109.4 . .
H1C1 C1C H1C2 108.0 . .
N4 C7N H1N1 109.5 . .
N4 C7N H1N2 109.5 . .
H1N1 C7N H1N2 109.5 . .
N4 C7N H1N3 109.5 . .
H1N1 C7N H1N3 109.5 . .
H1N2 C7N H1N3 109.5 . .
C3 C2 C7 118.7(4) . .
C3 C2 C1 123.2(3) . .
C7 C2 C1 118.1(3) . .
N4 C9N H2N1 109.5 . .
N4 C9N H2N2 109.5 . .
H2N1 C9N H2N2 109.5 . .
N4 C9N H2N3 109.5 . .
H2N1 C9N H2N3 109.5 . .
H2N2 C9N H2N3 109.5 . .
C2 C3 C4 121.0(4) . .
C2 C3 H3 119.5 . .
C4 C3 H3 119.5 . .
N2 C3N H3N1 109.5 . .
N2 C3N H3N2 109.5 . .
H3N1 C3N H3N2 109.5 . .
N2 C3N H3N3 109.5 . .
H3N1 C3N H3N3 109.5 . .
H3N2 C3N H3N3 109.5 . .
C5 C4 C3 120.1(4) . .
C5 C4 H4 120.0 . .
C3 C4 H4 120.0 . .
N2 C4N H4N1 109.5 . .
N2 C4N H4N2 109.5 . .
H4N1 C4N H4N2 109.5 . .
N2 C4N H4N3 109.5 . .
H4N1 C4N H4N3 109.5 . .
H4N2 C4N H4N3 109.5 . .
C4 C5 C6 120.0(4) . .
C4 C5 H5 120.0 . .
C6 C5 H5 120.0 . .
N3 C5N H5N1 109.5 . .
N3 C5N H5N2 109.5 . .
H5N1 C5N H5N2 109.5 . .
N3 C5N H5N3 109.5 . .
H5N1 C5N H5N3 109.5 . .
H5N2 C5N H5N3 109.5 . .
C7 C6 C5 120.4(4) . .
C7 C6 H6 119.8 . .
C5 C6 H6 119.8 . .
N3 C6N H6N1 109.5 . .
N3 C6N H6N2 109.5 . .
H6N1 C6N H6N2 109.5 . .
N3 C6N H6N3 109.5 . .
H6N1 C6N H6N3 109.5 . .
H6N2 C6N H6N3 109.5 . .
O2 C7 C6 119.3(3) . .
O2 C7 C2 120.7(3) . .
C6 C7 C2 119.8(3) . .
N1 C1N H7N1 109.5 . .
N1 C1N H7N2 109.5 . .
H7N1 C1N H7N2 109.5 . .
N1 C1N H7N3 109.5 . .
H7N1 C1N H7N3 109.5 . .
H7N2 C1N H7N3 109.5 . .
O3 C8 C9 111.3(3) . .
O3 C8 H8A 109.4 . .
C9 C8 H8A 109.4 . .
O3 C8 H8B 109.4 . .
C9 C8 H8B 109.4 . .
H8A C8 H8B 108.0 . .
N5 C8N H8N1 109.5 . .
N5 C8N H8N2 109.5 . .
H8N1 C8N H8N2 109.5 . .
N5 C8N H8N3 109.5 . .
H8N1 C8N H8N3 109.5 . .
H8N2 C8N H8N3 109.5 . .
C10 C9 C14 119.6(3) . .
C10 C9 C8 121.4(3) . .
C14 C9 C8 119.0(3) . .
C11 C10 C9 121.3(4) . .
C11 C10 H10 119.3 . .
C9 C10 H10 119.3 . .
C12 C11 C10 119.2(3) . .
C12 C11 H11 120.4 . .
C10 C11 H11 120.4 . .
C11 C12 C13 120.8(4) . .
C11 C12 H12 119.6 . .
C13 C12 H12 119.6 . .
C12 C13 C14 120.7(4) . .
C12 C13 H13 119.6 . .
C14 C13 H13 119.6 . .
O4 C14 C13 118.6(3) . .
O4 C14 C9 123.1(3) . .
C13 C14 C9 118.3(3) . .
O5 C15 C16 111.1(3) . .
O5 C15 H15A 109.4 . .
C16 C15 H15A 109.4 . .
O5 C15 H15B 109.4 . .
C16 C15 H15B 109.4 . .
H15A C15 H15B 108.0 . .
C17 C16 C21 119.6(3) . .
C17 C16 C15 123.0(3) . .
C21 C16 C15 117.3(3) . .
C16 C17 C18 122.1(3) . .
C16 C17 H17 118.9 . .
C18 C17 H17 118.9 . .
C19 C18 C17 118.2(3) . .
C19 C18 H18 120.9 . .
C17 C18 H18 120.9 . .
C18 C19 C20 121.4(3) . .
C18 C19 H19 119.3 . .
C20 C19 H19 119.3 . .
C19 C20 C21 120.3(3) . .
C19 C20 H20 119.9 . .
C21 C20 H20 119.9 . .
O6 C21 C20 119.6(3) . .
O6 C21 C16 122.0(3) . .
C20 C21 C16 118.4(3) . .
O7 C22 C23 111.6(3) . .
O7 C22 H22A 109.3 . .
C23 C22 H22A 109.3 . .
O7 C22 H22B 109.3 . .
C23 C22 H22B 109.3 . .
H22A C22 H22B 108.0 . .
C24 C23 C28 119.0(4) . .
C24 C23 C22 123.6(4) . .
C28 C23 C22 117.4(3) . .
C23 C24 C25 121.2(4) . .
C23 C24 H24 119.4 . .
C25 C24 H24 119.4 . .
C26 C25 C24 119.7(4) . .
C26 C25 H25 120.1 . .
C24 C25 H25 120.1 . .
C25 C26 C27 119.9(4) . .
C25 C26 H26 120.0 . .
C27 C26 H26 120.0 . .
C26 C27 C28 120.6(4) . .
C26 C27 H27 119.7 . .
C28 C27 H27 119.7 . .
O8 C28 C27 119.4(3) . .
O8 C28 C23 121.1(3) . .
C27 C28 C23 119.5(4) . .
O9 C29 C30 112.4(3) . .
O9 C29 H29A 109.1 . .
C30 C29 H29A 109.1 . .
O9 C29 H29B 109.1 . .
C30 C29 H29B 109.1 . .
H29A C29 H29B 107.9 . .
C31 C30 C35 120.2(3) . .
C31 C30 C29 120.0(3) . .
C35 C30 C29 119.9(3) . .
C32 C31 C30 121.4(3) . .
C32 C31 H31 119.3 . .
C30 C31 H31 119.3 . .
C31 C32 C33 118.5(4) . .
C31 C32 H32 120.8 . .
C33 C32 H32 120.8 . .
C34 C33 C32 121.0(4) . .
C34 C33 H33 119.5 . .
C32 C33 H33 119.5 . .
C33 C34 C35 121.2(3) . .
C33 C34 H34 119.4 . .
C35 C34 H34 119.4 . .
O10 C35 C34 118.3(3) . .
O10 C35 C30 124.1(3) . .
C34 C35 C30 117.7(3) . .
O11 C36 C37 110.8(3) . .
O11 C36 H36A 109.5 . .
C37 C36 H36A 109.5 . .
O11 C36 H36B 109.5 . .
C37 C36 H36B 109.5 . .
H36A C36 H36B 108.1 . .
C38 C37 C42 119.1(3) . .
C38 C37 C36 123.9(4) . .
C42 C37 C36 117.0(3) . .
C39 C38 C37 121.1(4) . .
C39 C38 H38 119.5 . .
C37 C38 H38 119.5 . .
C40 C39 C38 119.0(4) . .
C40 C39 H39 120.5 . .
C38 C39 H39 120.5 . .
C39 C40 C41 121.2(4) . .
C39 C40 H40 119.4 . .
C41 C40 H40 119.4 . .
C42 C41 C40 119.6(4) . .
C42 C41 H41 120.2 . .
C40 C41 H41 120.2 . .
O12 C42 C41 119.3(3) . .
O12 C42 C37 120.7(3) . .
C41 C42 C37 120.0(3) . .
C1 O1 Ge1 116.3(2) . .
C7 O2 Ge1 123.5(2) . .
C8 O3 Ge1 114.78(19) . .
C14 O4 Ge1 124.7(2) . .
C15 O5 Ge1 115.83(19) . .
C21 O6 Ge1 123.94(19) . .
C22 O7 Ge2 116.25(19) . .
C28 O8 Ge2 124.1(2) . .
C29 O9 Ge2 116.2(2) . .
C35 O10 Ge2 126.0(2) . .
C36 O11 Ge2 115.9(2) . .
C42 O12 Ge2 123.1(2) . .
O3 Ge1 O1 87.07(10) . .
O3 Ge1 O5 88.14(10) . .
O1 Ge1 O5 87.57(10) . .
O3 Ge1 O2 95.12(10) . .
O1 Ge1 O2 93.53(10) . .
O5 Ge1 O2 176.60(10) . .
O3 Ge1 O4 93.45(10) . .
O1 Ge1 O4 179.47(10) . .
O5 Ge1 O4 92.31(10) . .
O2 Ge1 O4 86.55(10) . .
O3 Ge1 O6 179.77(11) . .
O1 Ge1 O6 92.70(10) . .
O5 Ge1 O6 91.83(10) . .
O2 Ge1 O6 84.91(10) . .
O4 Ge1 O6 86.78(10) . .
O9 Ge2 O7 89.04(10) . .
O9 Ge2 O11 88.72(11) . .
O7 Ge2 O11 87.59(10) . .
O9 Ge2 O10 93.05(10) . .
O7 Ge2 O10 177.86(10) . .
O11 Ge2 O10 92.93(11) . .
O9 Ge2 O8 93.45(11) . .
O7 Ge2 O8 92.43(10) . .
O11 Ge2 O8 177.83(10) . .
O10 Ge2 O8 86.97(11) . .
O9 Ge2 O12 177.82(10) . .
O7 Ge2 O12 92.97(10) . .
O11 Ge2 O12 92.22(10) . .
O10 Ge2 O12 84.94(10) . .
O8 Ge2 O12 85.61(10) . .
C7N N4 C9N 112.4(3) . .
C7N N4 H9N 108(2) . .
C9N N4 H9N 111(2) . .
C7N N4 H10N 111(3) . .
C9N N4 H10N 112(3) . .
H9N N4 H10N 102(3) . .
C3N N2 C4N 113.7(3) . .
C3N N2 H3N 110(2) . .
C4N N2 H3N 105(2) . .
C3N N2 H4N 108(2) . .
C4N N2 H4N 112(2) . .
H3N N2 H4N 109(3) . .
C5N N3 C6N 111.6(3) . .
C5N N3 H5N 111.4(19) . .
C6N N3 H5N 106.5(19) . .
C5N N3 H6N 108(2) . .
C6N N3 H6N 111(2) . .
H5N N3 H6N 108(3) . .
C1N N1 C1N 111.9(4) . 2_556
C1N N1 H1N 106(3) . .
C1N N1 H1N 109(3) 2_556 .
C8N N5 C8N 112.7(4) . 2_455
C8N N5 H8N 111(2) . .
C8N N5 H8N 112(2) 2_455 .

loop_
_geom_bond_atom_site_label_1
_geom_bond_atom_site_label_2
_geom_bond_distance
_geom_bond_site_symmetry_2
C1 O1 1.432(4) .
C1 C2 1.504(5) .
C1 H1A 0.9700 .
C1 H1B 0.9700 .
C1C Cl1 1.758(4) .
C1C Cl2 1.763(4) .
C1C H1C1 0.9700 .
C1C H1C2 0.9700 .
C7N N4 1.479(5) .
C7N H1N1 0.9600 .
C7N H1N2 0.9600 .
C7N H1N3 0.9600 .
C2 C3 1.388(5) .
C2 C7 1.416(5) .
C9N N4 1.485(5) .
C9N H2N1 0.9600 .
C9N H2N2 0.9600 .
C9N H2N3 0.9600 .
C3 C4 1.393(5) .
C3 H3 0.9300 .
C3N N2 1.464(5) .
C3N H3N1 0.9600 .
C3N H3N2 0.9600 .
C3N H3N3 0.9600 .
C4 C5 1.379(6) .
C4 H4 0.9300 .
C4N N2 1.478(5) .
C4N H4N1 0.9600 .
C4N H4N2 0.9600 .
C4N H4N3 0.9600 .
C5 C6 1.394(5) .
C5 H5 0.9300 .
C5N N3 1.478(5) .
C5N H5N1 0.9600 .
C5N H5N2 0.9600 .
C5N H5N3 0.9600 .
C6 C7 1.389(5) .
C6 H6 0.9300 .
C6N N3 1.482(4) .
C6N H6N1 0.9600 .
C6N H6N2 0.9600 .
C6N H6N3 0.9600 .
C7 O2 1.354(4) .
C1N N1 1.480(4) .
C1N H7N1 0.9600 .
C1N H7N2 0.9600 .
C1N H7N3 0.9600 .
C8 O3 1.431(4) .
C8 C9 1.497(5) .
C8 H8A 0.9700 .
C8 H8B 0.9700 .
C8N N5 1.478(4) .
C8N H8N1 0.9600 .
C8N H8N2 0.9600 .
C8N H8N3 0.9600 .
C9 C10 1.392(5) .
C9 C14 1.408(5) .
C10 C11 1.385(5) .
C10 H10 0.9300 .
C11 C12 1.371(5) .
C11 H11 0.9300 .
C12 C13 1.390(5) .
C12 H12 0.9300 .
C13 C14 1.401(5) .
C13 H13 0.9300 .
C14 O4 1.350(4) .
C15 O5 1.420(4) .
C15 C16 1.514(4) .
C15 H15A 0.9700 .
C15 H15B 0.9700 .
C16 C17 1.373(5) .
C16 C21 1.403(5) .
C17 C18 1.382(5) .
C17 H17 0.9300 .
C18 C19 1.377(5) .
C18 H18 0.9300 .
C19 C20 1.380(5) .
C19 H19 0.9300 .
C20 C21 1.400(4) .
C20 H20 0.9300 .
C21 O6 1.353(4) .
C22 O7 1.424(4) .
C22 C23 1.498(5) .
C22 H22A 0.9700 .
C22 H22B 0.9700 .
C23 C24 1.391(5) .
C23 C28 1.406(5) .
C24 C25 1.391(5) .
C24 H24 0.9300 .
C25 C26 1.383(6) .
C25 H25 0.9300 .
C26 C27 1.393(5) .
C26 H26 0.9300 .
C27 C28 1.395(5) .
C27 H27 0.9300 .
C28 O8 1.349(4) .
C29 O9 1.431(4) .
C29 C30 1.508(5) .
C29 H29A 0.9700 .
C29 H29B 0.9700 .
C30 C31 1.392(5) .
C30 C35 1.404(5) .
C31 C32 1.376(5) .
C31 H31 0.9300 .
C32 C33 1.391(5) .
C32 H32 0.9300 .
C33 C34 1.372(5) .
C33 H33 0.9300 .
C34 C35 1.402(5) .
C34 H34 0.9300 .
C35 O10 1.345(4) .
C36 O11 1.434(4) .
C36 C37 1.501(5) .
C36 H36A 0.9700 .
C36 H36B 0.9700 .
C37 C38 1.398(5) .
C37 C42 1.402(5) .
C38 C39 1.392(6) .
C38 H38 0.9300 .
C39 C40 1.381(6) .
C39 H39 0.9300 .
C40 C41 1.395(5) .
C40 H40 0.9300 .
C41 C42 1.392(5) .
C41 H41 0.9300 .
C42 O12 1.357(4) .
O1 Ge1 1.889(2) .
O2 Ge1 1.897(2) .
O3 Ge1 1.879(2) .
O4 Ge1 1.900(2) .
O5 Ge1 1.895(2) .
O6 Ge1 1.911(2) .
O7 Ge2 1.886(2) .
O8 Ge2 1.906(2) .
O9 Ge2 1.870(2) .
O10 Ge2 1.893(2) .
O11 Ge2 1.888(2) .
O12 Ge2 1.908(2) .
N4 H9N 0.913(18) .
N4 H10N 0.910(19) .
N2 H3N 0.892(18) .
N2 H4N 0.922(19) .
N3 H5N 0.914(17) .
N3 H6N 0.922(18) .
N1 C1N 1.481(4) 2_556
N1 H1N 0.905(19) .
N5 C8N 1.478(4) 2_455
N5 H8N 0.906(17) .

loop_
_geom_torsion_atom_site_label_1
_geom_torsion_atom_site_label_2
_geom_torsion_atom_site_label_3
_geom_torsion_atom_site_label_4
_geom_torsion
O1 C1 C2 C3 -131.4(3)
O1 C1 C2 C7 50.0(4)
C7 C2 C3 C4 0.7(5)
C1 C2 C3 C4 -177.9(3)
C2 C3 C4 C5 -0.8(5)
C3 C4 C5 C6 0.7(5)
C4 C5 C6 C7 -0.5(5)
C5 C6 C7 O2 175.0(3)
C5 C6 C7 C2 0.4(5)
C3 C2 C7 O2 -175.0(3)
C1 C2 C7 O2 3.6(4)
C3 C2 C7 C6 -0.5(5)
C1 C2 C7 C6 178.2(3)
O3 C8 C9 C10 -132.1(3)
O3 C8 C9 C14 46.7(4)
C14 C9 C10 C11 1.4(5)
C8 C9 C10 C11 -179.7(3)
C9 C10 C11 C12 -0.3(6)
C10 C11 C12 C13 -1.2(6)
C11 C12 C13 C14 1.5(6)
C12 C13 C14 O4 178.1(3)
C12 C13 C14 C9 -0.3(5)
C10 C9 C14 O4 -179.5(3)
C8 C9 C14 O4 1.7(5)
C10 C9 C14 C13 -1.1(5)
C8 C9 C14 C13 -180.0(3)
O5 C15 C16 C17 -129.1(3)
O5 C15 C16 C21 47.2(4)
C21 C16 C17 C18 -1.9(5)
C15 C16 C17 C18 174.3(3)
C16 C17 C18 C19 -0.3(5)
C17 C18 C19 C20 1.6(6)
C18 C19 C20 C21 -0.7(6)
C19 C20 C21 O6 177.2(3)
C19 C20 C21 C16 -1.5(5)
C17 C16 C21 O6 -175.9(3)
C15 C16 C21 O6 7.7(5)
C17 C16 C21 C20 2.7(5)
C15 C16 C21 C20 -173.7(3)
O7 C22 C23 C24 127.6(3)
O7 C22 C23 C28 -51.3(4)
C28 C23 C24 C25 -0.4(5)
C22 C23 C24 C25 -179.3(3)
C23 C24 C25 C26 -0.2(5)
C24 C25 C26 C27 1.1(6)
C25 C26 C27 C28 -1.5(5)
C26 C27 C28 O8 -177.6(3)
C26 C27 C28 C23 1.0(5)
C24 C23 C28 O8 178.5(3)
C22 C23 C28 O8 -2.5(5)
C24 C23 C28 C27 0.0(5)
C22 C23 C28 C27 178.9(3)
O9 C29 C30 C31 138.4(3)
O9 C29 C30 C35 -40.6(5)
C35 C30 C31 C32 -1.1(6)
C29 C30 C31 C32 179.8(4)
C30 C31 C32 C33 0.9(6)
C31 C32 C33 C34 0.2(6)
C32 C33 C34 C35 -1.2(6)
C33 C34 C35 O10 -179.2(3)
C33 C34 C35 C30 1.0(6)
C31 C30 C35 O10 -179.7(3)
C29 C30 C35 O10 -0.7(6)
C31 C30 C35 C34 0.1(5)
C29 C30 C35 C34 179.2(3)
O11 C36 C37 C38 126.2(3)
O11 C36 C37 C42 -52.5(4)
C42 C37 C38 C39 2.5(5)
C36 C37 C38 C39 -176.2(3)
C37 C38 C39 C40 -1.1(5)
C38 C39 C40 C41 -0.7(5)
C39 C40 C41 C42 1.2(5)
C40 C41 C42 O12 -179.3(3)
C40 C41 C42 C37 0.2(5)
C38 C37 C42 O12 177.5(3)
C36 C37 C42 O12 -3.7(5)
C38 C37 C42 C41 -2.0(5)
C36 C37 C42 C41 176.8(3)
C2 C1 O1 Ge1 -64.6(3)
C6 C7 O2 Ge1 145.6(2)
C2 C7 O2 Ge1 -39.8(4)
C9 C8 O3 Ge1 -68.5(3)
C13 C14 O4 Ge1 156.5(2)
C9 C14 O4 Ge1 -25.2(4)
C16 C15 O5 Ge1 -69.3(3)
C20 C21 O6 Ge1 143.1(3)
C16 C21 O6 Ge1 -38.3(4)
C23 C22 O7 Ge2 66.8(3)
C27 C28 O8 Ge2 -143.1(3)
C23 C28 O8 Ge2 38.4(4)
C30 C29 O9 Ge2 64.8(4)
C34 C35 O10 Ge2 -164.0(3)
C30 C35 O10 Ge2 15.9(5)
C37 C36 O11 Ge2 67.9(3)
C41 C42 O12 Ge2 -138.4(3)
C37 C42 O12 Ge2 42.2(4)
C8 O3 Ge1 O1 -139.3(2)
C8 O3 Ge1 O5 133.0(2)
C8 O3 Ge1 O2 -46.0(2)
C8 O3 Ge1 O4 40.8(2)
C1 O1 Ge1 O3 124.0(2)
C1 O1 Ge1 O5 -147.7(2)
C1 O1 Ge1 O2 29.0(2)
C1 O1 Ge1 O6 -56.0(2)
C15 O5 Ge1 O3 -143.7(2)
C15 O5 Ge1 O1 129.2(2)
C15 O5 Ge1 O4 -50.3(2)
C15 O5 Ge1 O6 36.6(2)
C7 O2 Ge1 O3 -65.6(2)
C7 O2 Ge1 O1 21.8(2)
C7 O2 Ge1 O4 -158.8(2)
C7 O2 Ge1 O6 114.2(2)
C14 O4 Ge1 O3 4.2(3)
C14 O4 Ge1 O5 -84.1(3)
C14 O4 Ge1 O2 99.1(3)
C14 O4 Ge1 O6 -175.8(3)
C29 O9 Ge2 O7 135.8(2)
C29 O9 Ge2 O11 -136.6(2)
C29 O9 Ge2 O10 -43.7(2)
C29 O9 Ge2 O8 43.4(2)
C22 O7 Ge2 O9 -124.1(2)
C22 O7 Ge2 O11 147.2(2)
C22 O7 Ge2 O8 -30.7(2)
C22 O7 Ge2 O12 55.1(2)
C36 O11 Ge2 O9 148.1(2)
C36 O11 Ge2 O7 -122.8(2)
C36 O11 Ge2 O10 55.1(2)
C36 O11 Ge2 O12 -29.9(2)
C35 O10 Ge2 O9 4.8(3)
C35 O10 Ge2 O11 93.6(3)
C35 O10 Ge2 O8 -88.5(3)
C35 O10 Ge2 O12 -174.4(3)
